data_7109137
loop_
_publ_author_name
'Rongshun Chen'
'Silong Xu'
'Liyi Wang'
'Yuhai Tang'
'Zhengjie He'

_publ_section_title
;
 Distinct reactivity of Morita-Baylis-Hillman acetates as a novel C2
 component in amine-catalyzed [2 + 2 + 2] and [2 + 4] annulations
;
_journal_name_full Chem.Commun.
_journal_page_first 3543
_journal_paper_doi 10.1039/c3cc41419a
_journal_volume 49
_journal_year 2013
_chemical_formula_sum 'C27 H22 N4 O2'
_chemical_formula_weight 434.49
_chemical_name_systematic
;
?
;
_space_group_IT_number 14
_symmetry_cell_setting monoclinic
_symmetry_space_group_name_Hall '-P 2ybc'
_symmetry_space_group_name_H-M 'P 1 21/c 1'
_atom_sites_solution_hydrogens geom
_atom_sites_solution_primary direct
_atom_sites_solution_secondary difmap
_audit_creation_method SHELXL-97
_cell_angle_alpha 90.00
_cell_angle_beta 95.201(8)
_cell_angle_gamma 90.00
_cell_formula_units_Z 4
_cell_length_a 11.699(5)
_cell_length_b 15.495(7)
_cell_length_c 12.654(6)
_cell_measurement_reflns_used 6375
_cell_measurement_temperature 113(2)
_cell_measurement_theta_max 26.1
_cell_measurement_theta_min 1.3
_cell_volume 2284.4(18)
_computing_cell_refinement CrystalClear
_computing_data_collection CrystalClear
_computing_data_reduction CrystalClear
_computing_molecular_graphics 'Bruker SHELXTL'
_computing_publication_material 'CrystalStructure 3.8'
_computing_structure_refinement 'SHELXL-97 (Sheldrick, 1997)'
_computing_structure_solution 'SHELXS-97 (Sheldrick, 1990)'
_diffrn_ambient_temperature 113(2)
_diffrn_detector_area_resol_mean 14.22
_diffrn_measured_fraction_theta_full 0.999
_diffrn_measured_fraction_theta_max 0.999
_diffrn_measurement_device_type 'Rigaku Saturn724 CCD'
_diffrn_measurement_method '\w and \f scans'
_diffrn_radiation_monochromator multilayer
_diffrn_radiation_source 'rotating anode'
_diffrn_radiation_type MoK\a
_diffrn_radiation_wavelength 0.71073
_diffrn_reflns_av_R_equivalents 0.0657
_diffrn_reflns_av_sigmaI/netI 0.0559
_diffrn_reflns_limit_h_max 13
_diffrn_reflns_limit_h_min -13
_diffrn_reflns_limit_k_max 18
_diffrn_reflns_limit_k_min -18
_diffrn_reflns_limit_l_max 14
_diffrn_reflns_limit_l_min -14
_diffrn_reflns_number 20084
_diffrn_reflns_theta_full 25.02
_diffrn_reflns_theta_max 25.02
_diffrn_reflns_theta_min 1.75
_diffrn_standards_decay_% 0
_diffrn_standards_interval_count 0
_diffrn_standards_interval_time 0
_diffrn_standards_number 0
_exptl_absorpt_coefficient_mu 0.082
_exptl_absorpt_correction_T_max 0.9902
_exptl_absorpt_correction_T_min 0.9838
_exptl_absorpt_correction_type multi-scan
_exptl_absorpt_process_details CrystalClear
_exptl_crystal_colour Colorless
_exptl_crystal_density_diffrn 1.266
_exptl_crystal_density_method 'not measured'
_exptl_crystal_description Prism
_exptl_crystal_F_000 912
_exptl_crystal_size_max 0.20
_exptl_crystal_size_mid 0.18
_exptl_crystal_size_min 0.12
_refine_diff_density_max 0.223
_refine_diff_density_min -0.240
_refine_diff_density_rms 0.050
_refine_ls_extinction_method none
_refine_ls_goodness_of_fit_ref 1.173
_refine_ls_hydrogen_treatment mixed
_refine_ls_matrix_type full
_refine_ls_number_parameters 316
_refine_ls_number_reflns 4030
_refine_ls_number_restraints 34
_refine_ls_restrained_S_all 1.189
_refine_ls_R_factor_all 0.0865
_refine_ls_R_factor_gt 0.0732
_refine_ls_shift/su_max 0.001
_refine_ls_shift/su_mean 0.000
_refine_ls_structure_factor_coef Fsqd
_refine_ls_weighting_details 'calc w=1/[\s^2^(Fo^2^)+(0.0744P)^2^+0.3555P] where P=(Fo^2^+2Fc^2^)/3'
_refine_ls_weighting_scheme calc
_refine_ls_wR_factor_gt 0.1664
_refine_ls_wR_factor_ref 0.1754
_reflns_number_gt 3539
_reflns_number_total 4030
_reflns_threshold_expression >2sigma(I)
_cod_data_source_file c3cc41419a.txt
_cod_data_source_block shelx
_cod_original_cell_volume 2284.5(17)
_cod_original_sg_symbol_H-M P2(1)/c
_cod_database_code 7109137

loop_
_symmetry_equiv_pos_as_xyz
'x, y, z'
'-x, y+1/2, -z+1/2'
'-x, -y, -z'
'x, -y-1/2, z-1/2'

loop_
_atom_site_label
_atom_site_type_symbol
_atom_site_fract_x
_atom_site_fract_y
_atom_site_fract_z
_atom_site_U_iso_or_equiv
_atom_site_adp_type
_atom_site_occupancy
_atom_site_symmetry_multiplicity
_atom_site_calc_flag
_atom_site_refinement_flags
_atom_site_disorder_assembly
_atom_site_disorder_group
O1 O 0.46548(17) 0.15825(13) 0.79856(15) 0.0394(5) Uani 1 1 d . . .
O2 O 0.30838(16) 0.12003(14) 0.87551(16) 0.0451(6) Uani 1 1 d . . .
N1 N 0.7902(2) 0.32957(15) 1.28209(19) 0.0355(6) Uani 1 1 d . . .
N2 N 0.9751(2) 0.38607(17) 1.0099(2) 0.0433(7) Uani 1 1 d . . .
N3 N 0.62665(19) 0.14919(15) 1.24068(19) 0.0340(6) Uani 1 1 d . . .
N4 N 0.6716(2) 0.02728(16) 0.94827(19) 0.0380(6) Uani 1 1 d . . .
C1 C 0.6267(2) 0.48578(17) 1.1541(2) 0.0283(6) Uani 1 1 d . . .
H1A H 0.5834 0.4434 1.1873 0.034 Uiso 1 1 calc R . .
C2 C 0.6325(2) 0.56909(17) 1.1935(2) 0.0326(7) Uani 1 1 d . . .
H2A H 0.5933 0.5833 1.2536 0.039 Uiso 1 1 calc R . .
C3 C 0.6945(2) 0.63150(18) 1.1466(2) 0.0353(7) Uani 1 1 d . . .
H3A H 0.6986 0.6884 1.1748 0.042 Uiso 1 1 calc R . .
C4 C 0.7510(2) 0.61102(18) 1.0579(2) 0.0349(7) Uani 1 1 d . . .
H4A H 0.7933 0.6539 1.0245 0.042 Uiso 1 1 calc R . .
C5 C 0.7452(2) 0.52755(17) 1.0186(2) 0.0314(6) Uani 1 1 d . . .
H5A H 0.7840 0.5137 0.9580 0.038 Uiso 1 1 calc R . .
C6 C 0.6841(2) 0.46376(16) 1.06584(19) 0.0245(6) Uani 1 1 d . . .
C7 C 0.6834(2) 0.37218(16) 1.02353(19) 0.0239(6) Uani 1 1 d . . .
H7A H 0.6917 0.3758 0.9457 0.029 Uiso 1 1 calc R . .
C8 C 0.7883(2) 0.31884(17) 1.07523(19) 0.0248(6) Uani 1 1 d . . .
C9 C 0.7874(2) 0.22240(16) 1.03604(19) 0.0244(6) Uani 1 1 d . . .
H9A H 0.7958 0.2264 0.9582 0.029 Uiso 1 1 calc R . .
C10 C 0.6683(2) 0.17770(16) 1.04340(19) 0.0236(6) Uani 1 1 d . . .
C11 C 0.5703(2) 0.23466(16) 0.98564(19) 0.0246(6) Uani 1 1 d . A .
H11A H 0.5893 0.2428 0.9108 0.030 Uiso 1 1 calc R . .
C12 C 0.5719(2) 0.32354(16) 1.0371(2) 0.0241(6) Uani 1 1 d . . .
H12A H 0.5628 0.3171 1.1138 0.029 Uiso 1 1 calc R . .
H12B H 0.5062 0.3577 1.0051 0.029 Uiso 1 1 calc R . .
C13 C 0.7913(2) 0.32466(17) 1.1919(2) 0.0262(6) Uani 1 1 d . . .
C14 C 0.8955(2) 0.35703(18) 1.0419(2) 0.0298(6) Uani 1 1 d . . .
C15 C 0.8909(2) 0.16978(17) 1.0808(2) 0.0279(6) Uani 1 1 d . . .
C16 C 0.9111(2) 0.14662(19) 1.1863(2) 0.0354(7) Uani 1 1 d . . .
H16A H 0.8585 0.1637 1.2353 0.042 Uiso 1 1 calc R . .
C17 C 1.0073(3) 0.0987(2) 1.2217(2) 0.0421(8) Uani 1 1 d . . .
H17A H 1.0200 0.0835 1.2946 0.051 Uiso 1 1 calc R . .
C18 C 1.0846(2) 0.0730(2) 1.1519(2) 0.0417(8) Uani 1 1 d . . .
H18A H 1.1503 0.0401 1.1762 0.050 Uiso 1 1 calc R . .
C19 C 1.0657(2) 0.0957(2) 1.0463(2) 0.0398(7) Uani 1 1 d . . .
H19A H 1.1185 0.0780 0.9978 0.048 Uiso 1 1 calc R . .
C20 C 0.9701(2) 0.14403(19) 1.0104(2) 0.0345(7) Uani 1 1 d . . .
H20A H 0.9583 0.1597 0.9376 0.041 Uiso 1 1 calc R . .
C21 C 0.6443(2) 0.16146(16) 1.1546(2) 0.0261(6) Uani 1 1 d . . .
C22 C 0.6706(2) 0.09256(18) 0.9902(2) 0.0279(6) Uani 1 1 d . . .
C23 C 0.4538(2) 0.19184(16) 0.98089(19) 0.0246(6) Uani 1 1 d . . .
C24 C 0.3880(2) 0.19179(18) 1.0608(2) 0.0298(6) Uani 1 1 d D A .
C25 C 0.4121(2) 0.15477(16) 0.8758(2) 0.0269(6) Uani 1 1 d . A .
C26 C 0.2578(3) 0.0847(2) 0.7762(3) 0.0536(9) Uani 0.684(14) 1 d PDU A 1
H26A H 0.2240 0.0274 0.7885 0.064 Uiso 0.684(14) 1 calc PR A 1
H26B H 0.3174 0.0776 0.7262 0.064 Uiso 0.684(14) 1 calc PR A 1
C27 C 0.1690(7) 0.1435(5) 0.7316(5) 0.061(2) Uani 0.684(14) 1 d PDU A 1
H27A H 0.1338 0.1200 0.6644 0.092 Uiso 0.684(14) 1 calc PR A 1
H27B H 0.2032 0.1999 0.7187 0.092 Uiso 0.684(14) 1 calc PR A 1
H27C H 0.1102 0.1502 0.7814 0.092 Uiso 0.684(14) 1 calc PR A 1
C26' C 0.2578(3) 0.0847(2) 0.7762(3) 0.0536(9) Uani 0.316(14) 1 d PDU A 2
H26C H 0.2761 0.0224 0.7741 0.064 Uiso 0.316(14) 1 calc PR A 2
H26D H 0.2936 0.1130 0.7173 0.064 Uiso 0.316(14) 1 calc PR A 2
C27' C 0.1304(8) 0.0955(14) 0.7584(12) 0.068(4) Uani 0.316(14) 1 d PDU A 2
H27D H 0.1026 0.0690 0.6906 0.101 Uiso 0.316(14) 1 calc PR A 2
H27E H 0.1114 0.1571 0.7568 0.101 Uiso 0.316(14) 1 calc PR A 2
H27F H 0.0939 0.0675 0.8161 0.101 Uiso 0.316(14) 1 calc PR A 2
H24A H 0.412(2) 0.2176(16) 1.1280(12) 0.037(8) Uiso 1 1 d D . .
H24B H 0.3151(13) 0.1620(15) 1.054(2) 0.033(7) Uiso 1 1 d D . .

loop_
_atom_site_aniso_label
_atom_site_aniso_U_11
_atom_site_aniso_U_22
_atom_site_aniso_U_33
_atom_site_aniso_U_23
_atom_site_aniso_U_13
_atom_site_aniso_U_12
O1 0.0414(12) 0.0499(13) 0.0269(11) -0.0102(9) 0.0035(9) -0.0060(10)
O2 0.0323(11) 0.0614(14) 0.0407(13) -0.0149(10) -0.0010(9) -0.0131(10)
N1 0.0442(15) 0.0373(14) 0.0244(14) -0.0006(10) 0.0005(11) 0.0033(11)
N2 0.0307(14) 0.0480(16) 0.0524(17) 0.0020(13) 0.0100(12) -0.0062(12)
N3 0.0334(13) 0.0397(14) 0.0291(14) 0.0031(11) 0.0032(11) 0.0004(10)
N4 0.0429(15) 0.0340(14) 0.0374(14) -0.0026(11) 0.0051(11) 0.0029(11)
C1 0.0281(14) 0.0297(14) 0.0269(14) 0.0000(11) 0.0010(11) -0.0009(11)
C2 0.0341(15) 0.0314(15) 0.0318(16) -0.0046(12) -0.0006(12) 0.0040(12)
C3 0.0343(16) 0.0263(15) 0.0428(18) -0.0013(12) -0.0095(14) 0.0048(12)
C4 0.0313(15) 0.0289(15) 0.0439(18) 0.0085(13) 0.0004(13) -0.0012(12)
C5 0.0298(15) 0.0345(15) 0.0298(15) 0.0035(12) 0.0014(12) -0.0004(12)
C6 0.0242(13) 0.0274(14) 0.0210(13) 0.0015(10) -0.0027(10) 0.0003(11)
C7 0.0233(13) 0.0300(14) 0.0182(13) 0.0024(10) 0.0007(10) -0.0010(11)
C8 0.0225(13) 0.0317(14) 0.0204(14) -0.0015(11) 0.0021(11) -0.0029(11)
C9 0.0244(13) 0.0287(14) 0.0207(13) -0.0035(11) 0.0052(11) -0.0013(11)
C10 0.0255(13) 0.0255(13) 0.0197(13) -0.0027(10) 0.0017(11) 0.0000(11)
C11 0.0258(13) 0.0258(13) 0.0221(14) 0.0027(10) 0.0008(11) 0.0001(11)
C12 0.0214(13) 0.0278(14) 0.0226(14) 0.0005(11) -0.0001(11) 0.0011(11)
C13 0.0228(13) 0.0281(14) 0.0272(16) 0.0000(11) 0.0006(11) 0.0007(11)
C14 0.0255(14) 0.0354(15) 0.0282(15) -0.0040(12) 0.0010(12) -0.0001(12)
C15 0.0249(14) 0.0320(15) 0.0266(15) -0.0027(11) 0.0012(11) 0.0015(11)
C16 0.0311(15) 0.0430(17) 0.0320(16) -0.0008(13) 0.0023(13) 0.0100(13)
C17 0.0396(17) 0.0507(19) 0.0343(17) -0.0020(14) -0.0063(14) 0.0122(15)
C18 0.0296(15) 0.0486(19) 0.0453(19) -0.0107(14) -0.0056(14) 0.0104(14)
C19 0.0275(15) 0.0524(19) 0.0395(18) -0.0122(14) 0.0025(13) 0.0072(14)
C20 0.0296(15) 0.0438(17) 0.0301(16) -0.0071(13) 0.0017(12) 0.0038(13)
C21 0.0254(14) 0.0288(14) 0.0239(15) 0.0027(11) 0.0011(11) 0.0015(11)
C22 0.0262(14) 0.0316(15) 0.0261(15) 0.0001(12) 0.0029(11) 0.0006(11)
C23 0.0262(13) 0.0239(13) 0.0231(14) 0.0018(10) -0.0010(11) 0.0003(11)
C24 0.0319(15) 0.0297(15) 0.0277(16) 0.0016(12) 0.0032(13) -0.0024(12)
C25 0.0243(13) 0.0245(13) 0.0311(16) -0.0001(11) -0.0017(12) 0.0020(11)
C26 0.0442(18) 0.065(2) 0.049(2) -0.0240(17) -0.0107(16) -0.0099(17)
C27 0.067(4) 0.072(4) 0.040(3) -0.014(3) -0.017(3) 0.011(3)
C26' 0.0442(18) 0.065(2) 0.049(2) -0.0240(17) -0.0107(16) -0.0099(17)
C27' 0.056(6) 0.090(9) 0.055(7) -0.016(6) -0.003(5) -0.017(6)

loop_
_atom_type_symbol
_atom_type_description
_atom_type_scat_dispersion_real
_atom_type_scat_dispersion_imag
_atom_type_scat_source
C C 0.0033 0.0016 'International Tables Vol C Tables 4.2.6.8 and 6.1.1.4'
H H 0.0000 0.0000 'International Tables Vol C Tables 4.2.6.8 and 6.1.1.4'
N N 0.0061 0.0033 'International Tables Vol C Tables 4.2.6.8 and 6.1.1.4'
O O 0.0106 0.0060 'International Tables Vol C Tables 4.2.6.8 and 6.1.1.4'

loop_
_geom_angle_atom_site_label_1
_geom_angle_atom_site_label_2
_geom_angle_atom_site_label_3
_geom_angle
C25 O2 C26 117.3(2)
C2 C1 C6 120.3(2)
C2 C1 H1A 119.9
C6 C1 H1A 119.9
C3 C2 C1 120.8(3)
C3 C2 H2A 119.6
C1 C2 H2A 119.6
C2 C3 C4 119.7(3)
C2 C3 H3A 120.1
C4 C3 H3A 120.1
C5 C4 C3 119.4(3)
C5 C4 H4A 120.3
C3 C4 H4A 120.3
C4 C5 C6 121.4(3)
C4 C5 H5A 119.3
C6 C5 H5A 119.3
C5 C6 C1 118.3(2)
C5 C6 C7 120.1(2)
C1 C6 C7 121.6(2)
C6 C7 C12 113.5(2)
C6 C7 C8 111.5(2)
C12 C7 C8 109.6(2)
C6 C7 H7A 107.3
C12 C7 H7A 107.3
C8 C7 H7A 107.3
C13 C8 C14 108.4(2)
C13 C8 C7 109.3(2)
C14 C8 C7 108.7(2)
C13 C8 C9 111.8(2)
C14 C8 C9 105.7(2)
C7 C8 C9 112.7(2)
C15 C9 C10 115.0(2)
C15 C9 C8 114.1(2)
C10 C9 C8 112.40(19)
C15 C9 H9A 104.7
C10 C9 H9A 104.7
C8 C9 H9A 104.7
C21 C10 C22 107.0(2)
C21 C10 C9 112.2(2)
C22 C10 C9 108.28(19)
C21 C10 C11 110.1(2)
C22 C10 C11 109.3(2)
C9 C10 C11 109.8(2)
C23 C11 C12 113.0(2)
C23 C11 C10 112.9(2)
C12 C11 C10 109.1(2)
C23 C11 H11A 107.2
C12 C11 H11A 107.2
C10 C11 H11A 107.2
C11 C12 C7 112.0(2)
C11 C12 H12A 109.2
C7 C12 H12A 109.2
C11 C12 H12B 109.2
C7 C12 H12B 109.2
H12A C12 H12B 107.9
N1 C13 C8 178.0(3)
N2 C14 C8 175.8(3)
C16 C15 C20 118.4(2)
C16 C15 C9 123.9(2)
C20 C15 C9 117.7(2)
C15 C16 C17 120.9(3)
C15 C16 H16A 119.5
C17 C16 H16A 119.5
C18 C17 C16 120.5(3)
C18 C17 H17A 119.8
C16 C17 H17A 119.8
C19 C18 C17 119.3(3)
C19 C18 H18A 120.3
C17 C18 H18A 120.3
C18 C19 C20 120.6(3)
C18 C19 H19A 119.7
C20 C19 H19A 119.7
C19 C20 C15 120.3(3)
C19 C20 H20A 119.8
C15 C20 H20A 119.8
N3 C21 C10 179.5(3)
N4 C22 C10 179.2(3)
C24 C23 C25 121.0(2)
C24 C23 C11 123.6(2)
C25 C23 C11 115.2(2)
C23 C24 H24A 121.9(17)
C23 C24 H24B 119.8(16)
H24A C24 H24B 118(2)
O1 C25 O2 123.7(2)
O1 C25 C23 123.6(2)
O2 C25 C23 112.7(2)
O2 C26 C27 108.8(3)
O2 C26 H26A 109.9
C27 C26 H26A 109.9
O2 C26 H26B 109.9
C27 C26 H26B 109.9
H26A C26 H26B 108.3
C26 C27 H27A 109.5
C26 C27 H27B 109.5
H27A C27 H27B 109.5
C26 C27 H27C 109.5
H27A C27 H27C 109.5
H27B C27 H27C 109.5
H27D C27' H27E 109.5
H27D C27' H27F 109.5
H27E C27' H27F 109.5

loop_
_geom_bond_atom_site_label_1
_geom_bond_atom_site_label_2
_geom_bond_distance
O1 C25 1.208(3)
O2 C25 1.327(3)
O2 C26 1.446(3)
N1 C13 1.145(3)
N2 C14 1.141(3)
N3 C21 1.143(3)
N4 C22 1.143(3)
C1 C2 1.383(4)
C1 C6 1.397(4)
C1 H1A 0.9500
C2 C3 1.375(4)
C2 H2A 0.9500
C3 C4 1.391(4)
C3 H3A 0.9500
C4 C5 1.385(4)
C4 H4A 0.9500
C5 C6 1.387(4)
C5 H5A 0.9500
C6 C7 1.516(3)
C7 C12 1.530(3)
C7 C8 1.572(3)
C7 H7A 1.0000
C8 C13 1.477(4)
C8 C14 1.483(4)
C8 C9 1.574(3)
C9 C15 1.525(4)
C9 C10 1.566(3)
C9 H9A 1.0000
C10 C21 1.481(4)
C10 C22 1.482(4)
C10 C11 1.574(3)
C11 C23 1.512(3)
C11 C12 1.523(3)
C11 H11A 1.0000
C12 H12A 0.9900
C12 H12B 0.9900
C15 C16 1.383(4)
C15 C20 1.400(4)
C16 C17 1.388(4)
C16 H16A 0.9500
C17 C18 1.380(4)
C17 H17A 0.9500
C18 C19 1.379(4)
C18 H18A 0.9500
C19 C20 1.388(4)
C19 H19A 0.9500
C20 H20A 0.9500
C23 C24 1.325(4)
C23 C25 1.489(4)
C24 H24A 0.959(10)
C24 H24B 0.967(10)
C26 C27 1.457(5)
C26 H26A 0.9900
C26 H26B 0.9900
C27 H27A 0.9800
C27 H27B 0.9800
C27 H27C 0.9800
C27' H27D 0.9800
C27' H27E 0.9800
C27' H27F 0.9800

loop_
_geom_torsion_atom_site_label_1
_geom_torsion_atom_site_label_2
_geom_torsion_atom_site_label_3
_geom_torsion_atom_site_label_4
_geom_torsion
C6 C1 C2 C3 0.1(4)
C1 C2 C3 C4 0.7(4)
C2 C3 C4 C5 -0.8(4)
C3 C4 C5 C6 0.0(4)
C4 C5 C6 C1 0.7(4)
C4 C5 C6 C7 -177.5(2)
C2 C1 C6 C5 -0.8(4)
C2 C1 C6 C7 177.4(2)
C5 C6 C7 C12 -148.7(2)
C1 C6 C7 C12 33.1(3)
C5 C6 C7 C8 86.9(3)
C1 C6 C7 C8 -91.3(3)
C6 C7 C8 C13 52.8(3)
C12 C7 C8 C13 -73.7(2)
C6 C7 C8 C14 -65.4(3)
C12 C7 C8 C14 168.2(2)
C6 C7 C8 C9 177.85(19)
C12 C7 C8 C9 51.4(3)
C13 C8 C9 C15 -59.0(3)
C14 C8 C9 C15 58.8(3)
C7 C8 C9 C15 177.4(2)
C13 C8 C9 C10 74.2(3)
C14 C8 C9 C10 -168.0(2)
C7 C8 C9 C10 -49.4(3)
C15 C9 C10 C21 62.3(3)
C8 C9 C10 C21 -70.5(3)
C15 C9 C10 C22 -55.6(3)
C8 C9 C10 C22 171.6(2)
C15 C9 C10 C11 -174.9(2)
C8 C9 C10 C11 52.3(3)
C21 C10 C11 C23 -61.1(3)
C22 C10 C11 C23 56.2(3)
C9 C10 C11 C23 174.85(19)
C21 C10 C11 C12 65.4(3)
C22 C10 C11 C12 -177.29(19)
C9 C10 C11 C12 -58.6(2)
C23 C11 C12 C7 -169.8(2)
C10 C11 C12 C7 63.7(3)
C6 C7 C12 C11 175.2(2)
C8 C7 C12 C11 -59.4(3)
C14 C8 C13 N1 145(8)
C7 C8 C13 N1 26(8)
C9 C8 C13 N1 -99(8)
C13 C8 C14 N2 -171(4)
C7 C8 C14 N2 -52(4)
C9 C8 C14 N2 69(4)
C10 C9 C15 C16 -63.8(3)
C8 C9 C15 C16 68.2(3)
C10 C9 C15 C20 116.6(3)
C8 C9 C15 C20 -111.4(3)
C20 C15 C16 C17 -0.3(4)
C9 C15 C16 C17 -179.9(3)
C15 C16 C17 C18 -0.2(5)
C16 C17 C18 C19 0.2(5)
C17 C18 C19 C20 0.2(5)
C18 C19 C20 C15 -0.6(5)
C16 C15 C20 C19 0.7(4)
C9 C15 C20 C19 -179.7(3)
C22 C10 C21 N3 116(33)
C9 C10 C21 N3 -2(33)
C11 C10 C21 N3 -125(33)
C21 C10 C22 N4 130(24)
C9 C10 C22 N4 -109(24)
C11 C10 C22 N4 11(24)
C12 C11 C23 C24 -43.5(3)
C10 C11 C23 C24 81.0(3)
C12 C11 C23 C25 131.8(2)
C10 C11 C23 C25 -103.8(2)
C26 O2 C25 O1 -0.1(4)
C26 O2 C25 C23 177.9(2)
C24 C23 C25 O1 174.9(3)
C11 C23 C25 O1 -0.4(4)
C24 C23 C25 O2 -3.0(4)
C11 C23 C25 O2 -178.4(2)
C25 O2 C26 C27 -105.1(5)
